data_7710523
loop_
_publ_author_name
'Lai, Rongda'
'Feng, Hui-Lin'
'Sun, Yan-Qiong'
'Li, Xin-Xiong'
'Zheng, Shou-Tian'

_publ_section_title
;
 A Lanthanide-tellurium heterometal encapsulated sandwich-type
 heteropolyoxoniobate with a 3D pcu-type hydrogen-bonding network
;
_journal_name_full 'Dalton Transactions'
_journal_paper_doi 10.1039/D2DT01472F
_journal_year 2022
_chemical_formula_sum 'C20 H121 Cu5 Eu N20 Nb18 O84 Te6'
_chemical_formula_weight 4894.00
_space_group_crystal_system monoclinic
_space_group_IT_number 11
_space_group_name_Hall '-P 2yb'
_space_group_name_H-M_alt 'P 1 21/m 1'
_atom_sites_solution_hydrogens geom
_audit_creation_method SHELXL-2018/3
_audit_update_record
;
2022-03-08 deposited with the CCDC.	2022-06-20 downloaded from the CCDC.
;
_cell_angle_alpha 90
_cell_angle_beta 92.736(2)
_cell_angle_gamma 90
_cell_formula_units_Z 2
_cell_length_a 13.7123(7)
_cell_length_b 34.3657(15)
_cell_length_c 19.9008(10)
_cell_measurement_reflns_used 185273
_cell_measurement_temperature 150(2)
_cell_measurement_theta_max 25.086
_cell_measurement_theta_min 2.474
_cell_volume 9367.2(8)
_computing_structure_refinement 'SHELXL-2018/3 (Sheldrick, 2018)'
_diffrn_ambient_temperature 150(2)
_diffrn_measured_fraction_theta_full 0.995
_diffrn_measured_fraction_theta_max 0.995
_diffrn_measurement_device_type 'CCD area detector'
_diffrn_measurement_method 'phi and omega scans'
_diffrn_radiation_type MoK\a
_diffrn_radiation_wavelength 0.71073
_diffrn_reflns_av_R_equivalents 0.0505
_diffrn_reflns_av_unetI/netI 0.0208
_diffrn_reflns_Laue_measured_fraction_full 0.995
_diffrn_reflns_Laue_measured_fraction_max 0.995
_diffrn_reflns_limit_h_max 16
_diffrn_reflns_limit_h_min -16
_diffrn_reflns_limit_k_max 40
_diffrn_reflns_limit_k_min -40
_diffrn_reflns_limit_l_max 23
_diffrn_reflns_limit_l_min -23
_diffrn_reflns_number 184527
_diffrn_reflns_point_group_measured_fraction_full 0.995
_diffrn_reflns_point_group_measured_fraction_max 0.995
_diffrn_reflns_theta_full 25.101
_diffrn_reflns_theta_max 25.101
_diffrn_reflns_theta_min 1.901
_exptl_absorpt_coefficient_mu 2.921
_exptl_absorpt_correction_T_max 0.7452
_exptl_absorpt_correction_T_min 0.6241
_exptl_absorpt_correction_type empirical
_exptl_crystal_colour PURPLE
_exptl_crystal_density_diffrn 1.735
_exptl_crystal_description BLOCK
_exptl_crystal_F_000 4622
_exptl_crystal_size_max 0.3
_exptl_crystal_size_mid 0.2
_exptl_crystal_size_min 0.2
_platon_squeeze_details ' ?'
_refine_diff_density_max 2.813
_refine_diff_density_min -2.712
_refine_diff_density_rms 0.173
_refine_ls_extinction_method none
_refine_ls_goodness_of_fit_ref 1.064
_refine_ls_hydrogen_treatment constr
_refine_ls_matrix_type full
_refine_ls_number_parameters 706
_refine_ls_number_reflns 16908
_refine_ls_number_restraints 7
_refine_ls_restrained_S_all 1.067
_refine_ls_R_factor_all 0.0610
_refine_ls_R_factor_gt 0.0541
_refine_ls_shift/su_max 0.001
_refine_ls_shift/su_mean 0.000
_refine_ls_structure_factor_coef Fsqd
_refine_ls_weighting_details 'w=1/[\s^2^(Fo^2^)+(0.0612P)^2^+105.4588P] where P=(Fo^2^+2Fc^2^)/3'
_refine_ls_weighting_scheme calc
_refine_ls_wR_factor_gt 0.1372
_refine_ls_wR_factor_ref 0.1415
_reflns_Friedel_coverage 0.000
_reflns_number_gt 14664
_reflns_number_total 16908
_reflns_threshold_expression 'I > 2\s(I)'
_cod_data_source_file d2dt01472f2.cif
_cod_data_source_block a
_cod_depositor_comments
;
The following automatic conversions were performed:

data item '_exptl_absorpt_correction_type' value 'EMPIRICAL' was
changed to 'empirical' in accordance with the
/home/data/users/saulius/crontab/automatic-downloads/rss-feeds/RSC/lib/dictionaries/cif_core.dic
dictionary named 'cif_core.dic' version 2.4.2 last updated on
2011-04-26.

Automatic conversion script
Id: cif_fix_values 7556 2019-12-06 15:28:31Z antanas 
;
_cod_original_sg_symbol_H-M 'P 21/m'
_cod_database_code 7710523
_shelx_shelxl_version_number 2018/3
_shelx_space_group_comment
;
The symmetry employed for this shelxl refinement is uniquely defined
by the following loop, which should always be used as a source of
symmetry information in preference to the above space-group names.
They are only intended as comments.
;

loop_
_space_group_symop_operation_xyz
'x, y, z'
'-x, y+1/2, -z'
'-x, -y, -z'
'x, -y-1/2, z'

loop_
_atom_site_label
_atom_site_type_symbol
_atom_site_fract_x
_atom_site_fract_y
_atom_site_fract_z
_atom_site_U_iso_or_equiv
_atom_site_adp_type
_atom_site_occupancy
_atom_site_site_symmetry_order
_atom_site_calc_flag
_atom_site_refinement_flags_posn
_atom_site_refinement_flags_adp
_atom_site_refinement_flags_occupancy
_atom_site_disorder_assembly
_atom_site_disorder_group
Eu1 Eu 0.87286(4) 0.750000 0.31431(3) 0.03291(14) Uani 1 2 d S T P . .
Te1 Te 1.01201(3) 0.65035(2) 0.22980(2) 0.02527(11) Uani 1 1 d . . . . .
Te2 Te 1.28440(4) 0.70005(2) 0.28574(3) 0.03580(14) Uani 1 1 d . . . . .
Te3 Te 0.95524(5) 0.69959(2) 0.03752(3) 0.04101(15) Uani 1 1 d . . . . .
Nb1 Nb 0.92974(6) 0.65681(2) 0.40125(4) 0.03754(18) Uani 1 1 d . . . . .
Nb2 Nb 0.81467(6) 0.63007(2) 0.09111(4) 0.03882(19) Uani 1 1 d . . . . .
Nb3 Nb 0.86358(5) 0.57126(2) 0.32341(4) 0.03486(17) Uani 1 1 d . . . . .
Nb4 Nb 0.75581(5) 0.65587(2) 0.26983(4) 0.03694(18) Uani 1 1 d . . . . .
Nb5 Nb 1.25754(5) 0.61710(2) 0.20888(4) 0.03106(16) Uani 1 1 d . . . . .
Nb6 Nb 1.12369(5) 0.54992(2) 0.29069(3) 0.02856(15) Uani 1 1 d . . . . .
Nb7 Nb 1.06502(6) 0.61631(2) 0.06256(4) 0.03381(17) Uani 1 1 d . . . . .
Nb8 Nb 0.93482(5) 0.54861(2) 0.15040(4) 0.03219(16) Uani 1 1 d . . . . .
Nb9 Nb 1.19594(6) 0.63193(2) 0.37931(4) 0.03439(17) Uani 1 1 d . . . . .
Cu1 Cu 0.58193(8) 0.56611(4) 0.27842(8) 0.0575(3) Uani 1 1 d . . . . .
Cu2 Cu 1.17921(8) 0.45675(3) 0.10973(6) 0.0472(3) Uani 1 1 d . . . . .
Cu3 Cu 1.000000 0.500000 0.500000 0.0410(4) Uani 1 2 d S . P . .
O1W O 1.0416(5) 0.4662(2) 0.0444(3) 0.0554(17) Uani 1 1 d . . . . .
O1 O 0.9144(6) 0.6768(2) 0.4820(3) 0.063(2) Uani 1 1 d . . . . .
O2 O 1.2459(4) 0.56521(15) 0.2395(3) 0.0316(12) Uani 1 1 d . . . . .
O2W O 1.5076(5) 0.750000 0.0067(4) 0.0379(18) Uani 1 2 d S TU P . .
O3 O 1.0003(4) 0.55736(15) 0.3329(3) 0.0331(12) Uani 1 1 d . . . . .
O3W O 1.3047(5) 0.5300(2) 0.4547(3) 0.0528(17) Uani 1 1 d . . . . .
O4 O 1.0248(4) 0.56431(16) 0.0733(3) 0.0369(13) Uani 1 1 d . . . . .
O4W O 0.8146(6) 0.4305(2) 0.1184(4) 0.069(2) Uani 1 1 d . . . . .
O5 O 1.1138(4) 0.61855(15) 0.2670(3) 0.0277(11) Uani 1 1 d . . . . .
O5W O 0.8185(6) 0.5248(3) 0.4980(4) 0.075(2) Uani 1 1 d . . . . .
O6 O 1.1935(4) 0.57698(16) 0.3708(3) 0.0353(12) Uani 1 1 d . . . . .
O6W O 0.4132(5) 0.5246(2) 0.2620(5) 0.072(2) Uani 1 1 d . . . . .
O7 O 0.9669(4) 0.61837(15) 0.1576(3) 0.0294(11) Uani 1 1 d . . . . .
O7W O 0.4316(6) 0.4844(3) 0.3879(5) 0.077(2) Uani 1 1 d . . . . .
O8 O 0.8617(4) 0.68879(16) 0.1002(3) 0.0392(13) Uani 1 1 d . . . . .
O9 O 0.9184(4) 0.63244(14) 0.2880(3) 0.0297(11) Uani 1 1 d . . . . .
O10 O 0.9810(7) 0.750000 0.0851(4) 0.043(2) Uani 1 2 d S T P . .
O11 O 1.2981(4) 0.63671(15) 0.3046(3) 0.0346(12) Uani 1 1 d . . . . .
O12 O 0.8614(4) 0.55547(17) 0.2301(3) 0.0383(13) Uani 1 1 d . . . . .
O13 O 1.0554(4) 0.54241(15) 0.2052(3) 0.0330(12) Uani 1 1 d . . . . .
O14 O 1.2194(6) 0.750000 0.2605(5) 0.044(2) Uani 1 2 d S T P . .
O15 O 1.2313(4) 0.67832(15) 0.2062(3) 0.0336(12) Uani 1 1 d . . . . .
O16 O 0.6881(7) 0.750000 0.3134(5) 0.053(2) Uani 1 2 d S T P . .
O17 O 1.1545(4) 0.50138(15) 0.3137(3) 0.0362(12) Uani 1 1 d . . . . .
O18 O 1.1852(4) 0.69037(15) 0.3452(3) 0.0363(13) Uani 1 1 d . . . . .
O19 O 1.0120(5) 0.750000 0.2284(4) 0.0307(16) Uani 1 2 d S T P . .
O20 O 1.0671(4) 0.67803(16) 0.0804(3) 0.0384(13) Uani 1 1 d . . . . .
O21 O 1.3742(4) 0.61783(17) 0.1741(3) 0.0452(15) Uani 1 1 d . . . . .
O22 O 0.9899(4) 0.70389(15) 0.3505(3) 0.0352(12) Uani 1 1 d . . . . .
O23 O 0.8337(4) 0.70254(16) 0.2318(3) 0.0371(13) Uani 1 1 d . . . . .
O24 O 1.1721(4) 0.61627(15) 0.1296(3) 0.0352(12) Uani 1 1 d . . . . .
O25 O 0.9293(5) 0.63487(16) 0.0269(3) 0.0413(14) Uani 1 1 d . . . . .
O26 O 1.0675(4) 0.64025(17) 0.4076(3) 0.0394(13) Uani 1 1 d . . . . .
O27 O 0.7422(4) 0.60442(17) 0.3031(4) 0.0460(15) Uani 1 1 d . . . . .
O28 O 0.8078(4) 0.67931(17) 0.3561(3) 0.0376(13) Uani 1 1 d . . . . .
O29 O 0.9102(4) 0.49978(16) 0.1275(3) 0.0411(14) Uani 1 1 d . . . . .
O30 O 0.7564(4) 0.63845(17) 0.1750(3) 0.0417(14) Uani 1 1 d . . . . .
O31 O 0.8297(4) 0.57526(16) 0.0936(3) 0.0422(14) Uani 1 1 d . . . . .
O32 O 0.8790(4) 0.60509(17) 0.4076(3) 0.0422(14) Uani 1 1 d . . . . .
O33 O 0.8089(4) 0.52965(17) 0.3607(3) 0.0445(14) Uani 1 1 d . . . . .
O34 O 1.2684(5) 0.63917(19) 0.4541(4) 0.0582(19) Uani 1 1 d . . . . .
O35 O 1.1278(5) 0.61580(17) -0.0127(3) 0.0500(17) Uani 1 1 d . . . . .
O36 O 0.8465(8) 0.750000 0.4392(5) 0.055(2) Uani 1 2 d S T P . .
O37 O 0.6353(4) 0.67543(18) 0.2719(4) 0.0533(17) Uani 1 1 d . . . . .
O38 O 0.7175(5) 0.6359(2) 0.0305(4) 0.063(2) Uani 1 1 d . . . . .
N1 N 0.6454(7) 0.5198(3) 0.2342(7) 0.084(4) Uani 1 1 d D . . . .
H1A H 0.708742 0.518988 0.246162 0.101 Uiso 1 1 calc R U . . .
H1B H 0.618087 0.497776 0.247630 0.101 Uiso 1 1 calc R U . . .
N2 N 0.5668(6) 0.5856(3) 0.1840(5) 0.062(2) Uani 1 1 d . . . . .
H2A H 0.507047 0.595230 0.176664 0.075 Uiso 1 1 calc R U . . .
H2B H 0.609446 0.604668 0.178075 0.075 Uiso 1 1 calc R U . . .
N3 N 0.5984(6) 0.5457(3) 0.3713(6) 0.071(3) Uani 1 1 d . . . . .
H3A H 0.555989 0.526524 0.376841 0.085 Uiso 1 1 calc R U . . .
H3B H 0.658293 0.536090 0.377871 0.085 Uiso 1 1 calc R U . . .
N4 N 0.5118(5) 0.6104(2) 0.3222(5) 0.055(2) Uani 1 1 d . . . . .
H4A H 0.545676 0.632329 0.318637 0.066 Uiso 1 1 calc R U . . .
H4B H 0.453164 0.613823 0.301951 0.066 Uiso 1 1 calc R U . . .
N5 N 1.2648(7) 0.4579(3) 0.0301(5) 0.073(3) Uani 1 1 d . . . . .
H5A H 1.323774 0.448514 0.041484 0.088 Uiso 1 1 calc R U . . .
H5B H 1.238625 0.443680 -0.003425 0.088 Uiso 1 1 calc R U . . .
N6 N 1.1586(8) 0.3979(3) 0.1072(5) 0.070(3) Uani 1 1 d . . . . .
H6A H 1.149340 0.389743 0.064904 0.084 Uiso 1 1 calc R U . . .
H6B H 1.210486 0.385717 0.125713 0.084 Uiso 1 1 calc R U . . .
N7 N 1.2036(6) 0.5142(2) 0.1146(4) 0.050(2) Uani 1 1 d . . . . .
H7A H 1.148632 0.527001 0.103623 0.060 Uiso 1 1 calc R U . . .
H7B H 1.222611 0.520820 0.156452 0.060 Uiso 1 1 calc R U . . .
N8 N 1.0957(7) 0.4537(2) 0.1904(4) 0.058(2) Uani 1 1 d . . . . .
H8A H 1.125118 0.466272 0.224812 0.070 Uiso 1 1 calc R U . . .
H8B H 1.038617 0.465304 0.180817 0.070 Uiso 1 1 calc R U . . .
N9 N 0.9901(6) 0.4810(2) 0.4032(3) 0.0419(17) Uani 1 1 d . . . . .
H9A H 0.937963 0.491404 0.381809 0.050 Uiso 1 1 calc R U . . .
H9B H 1.042868 0.488204 0.382041 0.050 Uiso 1 1 calc R U . . .
N10 N 1.0414(6) 0.5547(2) 0.4785(3) 0.0431(17) Uani 1 1 d . . . . .
H10A H 1.085652 0.554165 0.447204 0.052 Uiso 1 1 calc R U . . .
H10B H 0.990111 0.568238 0.462460 0.052 Uiso 1 1 calc R U . . .
C1 C 0.6325(15) 0.5234(6) 0.1614(7) 0.140(8) Uani 1 1 d D . . . .
H1C H 0.696955 0.523622 0.143331 0.168 Uiso 1 1 calc R U . . .
H1D H 0.599944 0.500037 0.144768 0.168 Uiso 1 1 calc R U . . .
C2 C 0.5831(11) 0.5540(4) 0.1350(8) 0.096(5) Uani 1 1 d . . . . .
H2C H 0.520349 0.545120 0.116433 0.116 Uiso 1 1 calc R U . . .
H2D H 0.618985 0.564537 0.098198 0.116 Uiso 1 1 calc R U . . .
C3 C 0.5828(12) 0.5764(5) 0.4211(8) 0.097(5) Uani 1 1 d . . . . .
H3C H 0.641542 0.591751 0.428822 0.116 Uiso 1 1 calc R U . . .
H3D H 0.565080 0.565076 0.463504 0.116 Uiso 1 1 calc R U . . .
C4 C 0.5019(11) 0.6009(5) 0.3922(8) 0.093(5) Uani 1 1 d . . . . .
H4C H 0.440548 0.587330 0.396838 0.111 Uiso 1 1 calc R U . . .
H4D H 0.499233 0.624876 0.417800 0.111 Uiso 1 1 calc R U . . .
C5 C 1.2722(11) 0.5012(5) 0.0085(7) 0.094(5) Uani 1 1 d . . . . .
H5C H 1.329468 0.504982 -0.017577 0.113 Uiso 1 1 calc R U . . .
H5D H 1.214987 0.508444 -0.019246 0.113 Uiso 1 1 calc R U . . .
C6 C 1.0689(13) 0.3896(4) 0.1467(6) 0.091(5) Uani 1 1 d . . . . .
H6C H 1.010087 0.396770 0.120621 0.109 Uiso 1 1 calc R U . . .
H6D H 1.065525 0.362220 0.157868 0.109 Uiso 1 1 calc R U . . .
C7 C 1.2791(10) 0.5252(4) 0.0686(7) 0.074(3) Uani 1 1 d . . . . .
H7C H 1.271411 0.552350 0.056179 0.089 Uiso 1 1 calc R U . . .
H7D H 1.343024 0.521980 0.090916 0.089 Uiso 1 1 calc R U . . .
C8 C 1.0791(12) 0.4136(4) 0.2091(7) 0.082(4) Uani 1 1 d . . . . .
H8C H 1.020280 0.411637 0.234047 0.098 Uiso 1 1 calc R U . . .
H8D H 1.133581 0.404190 0.237515 0.098 Uiso 1 1 calc R U . . .
C9 C 0.9818(9) 0.4379(3) 0.4026(5) 0.058(3) Uani 1 1 d . . . . .
H9C H 1.045790 0.426089 0.409473 0.070 Uiso 1 1 calc R U . . .
H9D H 0.953128 0.429023 0.359842 0.070 Uiso 1 1 calc R U . . .
C10 C 0.9167(10) 0.4266(3) 0.4597(5) 0.060(3) Uani 1 1 d . . . . .
H10C H 0.850449 0.435620 0.450151 0.073 Uiso 1 1 calc R U . . .
H10D H 0.915513 0.398563 0.465153 0.073 Uiso 1 1 calc R U . . .

loop_
_atom_site_aniso_label
_atom_site_aniso_U_11
_atom_site_aniso_U_22
_atom_site_aniso_U_33
_atom_site_aniso_U_23
_atom_site_aniso_U_13
_atom_site_aniso_U_12
Eu1 0.0338(3) 0.0269(3) 0.0382(3) 0.000 0.0026(2) 0.000
Te1 0.0254(2) 0.0208(2) 0.0291(2) 0.00116(18) -0.00333(18) -0.00175(18)
Te2 0.0282(3) 0.0202(3) 0.0580(3) -0.0014(2) -0.0081(2) -0.00073(19)
Te3 0.0687(4) 0.0237(3) 0.0296(3) 0.0005(2) -0.0088(3) 0.0014(2)
Nb1 0.0493(4) 0.0298(4) 0.0342(4) 0.0024(3) 0.0088(3) -0.0005(3)
Nb2 0.0416(4) 0.0268(4) 0.0462(4) -0.0046(3) -0.0174(3) 0.0011(3)
Nb3 0.0337(4) 0.0258(4) 0.0454(4) 0.0053(3) 0.0063(3) -0.0042(3)
Nb4 0.0243(3) 0.0265(4) 0.0602(5) -0.0001(3) 0.0044(3) -0.0033(3)
Nb5 0.0270(3) 0.0209(3) 0.0451(4) 0.0002(3) -0.0003(3) -0.0010(3)
Nb6 0.0324(4) 0.0218(3) 0.0311(4) 0.0026(3) -0.0033(3) -0.0017(3)
Nb7 0.0520(4) 0.0205(3) 0.0287(4) -0.0019(3) -0.0008(3) -0.0017(3)
Nb8 0.0353(4) 0.0230(3) 0.0374(4) -0.0011(3) -0.0066(3) -0.0047(3)
Nb9 0.0423(4) 0.0242(4) 0.0352(4) 0.0001(3) -0.0140(3) 0.0021(3)
Cu1 0.0356(6) 0.0458(7) 0.0910(10) -0.0110(6) 0.0014(6) 0.0030(5)
Cu2 0.0482(6) 0.0427(6) 0.0494(6) -0.0136(5) -0.0112(5) 0.0101(5)
Cu3 0.0688(10) 0.0220(7) 0.0326(7) 0.0035(6) 0.0065(7) -0.0046(7)
O1W 0.053(4) 0.057(4) 0.055(4) -0.018(3) -0.009(3) 0.011(3)
O1 0.098(6) 0.054(4) 0.038(4) 0.001(3) 0.024(4) 0.009(4)
O2 0.027(3) 0.026(3) 0.042(3) 0.001(2) -0.001(2) 0.003(2)
O2W 0.008(3) 0.080(4) 0.025(3) 0.000 -0.009(2) 0.000
O3 0.039(3) 0.027(3) 0.034(3) 0.007(2) 0.003(2) -0.008(2)
O3W 0.049(4) 0.057(4) 0.051(4) 0.015(3) -0.008(3) 0.010(3)
O4 0.054(3) 0.026(3) 0.030(3) -0.004(2) -0.006(2) -0.002(2)
O4W 0.087(6) 0.050(4) 0.074(5) -0.018(4) 0.036(4) -0.028(4)
O5 0.027(3) 0.025(3) 0.030(3) 0.001(2) -0.005(2) -0.002(2)
O5W 0.085(6) 0.082(6) 0.060(5) 0.015(4) 0.017(4) -0.014(5)
O6 0.045(3) 0.028(3) 0.032(3) 0.002(2) -0.009(2) -0.001(2)
O6W 0.048(4) 0.059(5) 0.109(7) 0.013(5) 0.001(4) 0.007(4)
O7 0.027(3) 0.026(3) 0.034(3) 0.001(2) -0.005(2) -0.004(2)
O7W 0.061(5) 0.074(6) 0.096(6) 0.010(5) 0.006(4) 0.010(4)
O8 0.054(4) 0.023(3) 0.040(3) -0.001(2) -0.004(3) 0.001(3)
O9 0.029(3) 0.020(3) 0.040(3) 0.002(2) -0.006(2) -0.003(2)
O10 0.074(6) 0.017(4) 0.035(4) 0.000 -0.019(4) 0.000
O11 0.029(3) 0.026(3) 0.048(3) -0.002(2) -0.006(2) -0.001(2)
O12 0.034(3) 0.033(3) 0.047(3) 0.001(3) -0.005(2) -0.007(2)
O13 0.036(3) 0.024(3) 0.039(3) 0.004(2) 0.000(2) -0.002(2)
O14 0.048(5) 0.024(4) 0.057(5) 0.000 -0.009(4) 0.000
O15 0.032(3) 0.020(3) 0.048(3) 0.000(2) -0.003(2) 0.000(2)
O16 0.046(5) 0.040(5) 0.075(7) 0.000 0.016(5) 0.000
O17 0.050(3) 0.022(3) 0.035(3) 0.002(2) -0.004(2) 0.000(2)
O18 0.032(3) 0.021(3) 0.054(4) 0.001(2) -0.005(2) 0.001(2)
O19 0.025(4) 0.027(4) 0.039(4) 0.000 -0.002(3) 0.000
O20 0.053(3) 0.025(3) 0.036(3) 0.001(2) -0.006(3) 0.004(3)
O21 0.030(3) 0.034(3) 0.072(4) 0.006(3) 0.005(3) 0.002(2)
O22 0.046(3) 0.024(3) 0.035(3) 0.001(2) -0.004(2) 0.000(2)
O23 0.032(3) 0.026(3) 0.053(4) 0.001(2) -0.005(2) -0.006(2)
O24 0.038(3) 0.025(3) 0.043(3) -0.003(2) 0.004(2) -0.001(2)
O25 0.068(4) 0.023(3) 0.031(3) -0.007(2) -0.011(3) 0.002(3)
O26 0.054(4) 0.032(3) 0.033(3) 0.003(2) 0.000(3) 0.002(3)
O27 0.028(3) 0.032(3) 0.079(5) 0.003(3) 0.012(3) -0.001(2)
O28 0.035(3) 0.034(3) 0.045(3) -0.006(3) 0.012(2) 0.001(2)
O29 0.046(3) 0.027(3) 0.049(3) -0.004(3) -0.011(3) -0.009(3)
O30 0.040(3) 0.029(3) 0.056(4) -0.006(3) -0.005(3) 0.002(2)
O31 0.044(3) 0.026(3) 0.055(4) -0.008(3) -0.016(3) 0.005(2)
O32 0.048(3) 0.035(3) 0.045(3) 0.006(3) 0.015(3) -0.003(3)
O33 0.048(4) 0.033(3) 0.053(4) 0.008(3) 0.010(3) -0.005(3)
O34 0.072(5) 0.038(4) 0.061(4) -0.012(3) -0.037(4) 0.011(3)
O35 0.093(5) 0.026(3) 0.032(3) -0.005(2) 0.012(3) -0.003(3)
O36 0.075(7) 0.044(5) 0.045(5) 0.000 0.016(5) 0.000
O37 0.028(3) 0.032(3) 0.099(5) -0.005(3) 0.000(3) -0.006(3)
O38 0.066(5) 0.039(4) 0.078(5) -0.010(3) -0.042(4) 0.011(3)
N1 0.050(5) 0.057(6) 0.143(11) -0.027(7) -0.012(6) 0.009(5)
N2 0.040(4) 0.052(5) 0.097(7) -0.020(5) 0.016(4) -0.014(4)
N3 0.043(5) 0.051(6) 0.121(9) 0.009(5) 0.018(5) -0.003(4)
N4 0.025(4) 0.050(5) 0.090(7) -0.004(4) 0.006(4) 0.002(3)
N5 0.060(6) 0.077(7) 0.082(7) -0.048(6) 0.001(5) -0.004(5)
N6 0.103(8) 0.041(5) 0.062(6) -0.011(4) -0.022(5) 0.014(5)
N7 0.045(4) 0.056(5) 0.050(5) -0.016(4) -0.004(4) 0.000(4)
N8 0.071(6) 0.040(5) 0.063(5) -0.004(4) -0.010(4) -0.002(4)
N9 0.064(5) 0.028(4) 0.035(4) 0.004(3) 0.009(3) -0.007(3)
N10 0.069(5) 0.028(4) 0.033(4) -0.005(3) 0.008(3) -0.004(3)
C1 0.148(17) 0.125(16) 0.147(18) -0.065(14) 0.014(14) 0.071(14)
C2 0.087(10) 0.073(9) 0.126(13) -0.051(9) -0.024(9) 0.009(8)
C3 0.113(12) 0.086(11) 0.094(11) 0.009(8) 0.038(9) 0.017(9)
C4 0.087(10) 0.099(11) 0.095(10) -0.013(9) 0.033(8) 0.027(8)
C5 0.091(10) 0.110(12) 0.084(10) -0.032(9) 0.032(8) -0.036(9)
C6 0.154(15) 0.062(8) 0.057(7) -0.005(6) 0.012(8) -0.013(9)
C7 0.079(8) 0.065(8) 0.081(8) -0.014(6) 0.022(7) 0.000(6)
C8 0.119(11) 0.049(7) 0.079(9) -0.014(6) 0.009(8) -0.003(7)
C9 0.108(9) 0.028(5) 0.039(5) -0.001(4) 0.015(5) -0.015(5)
C10 0.116(9) 0.026(5) 0.040(5) 0.002(4) 0.009(5) -0.015(5)

loop_
_atom_type_symbol
_atom_type_description
_atom_type_scat_dispersion_real
_atom_type_scat_dispersion_imag
_atom_type_scat_source
O O 0.0106 0.0060 'International Tables Vol C Tables 4.2.6.8 and 6.1.1.4'
Nb Nb -2.0727 0.6215 'International Tables Vol C Tables 4.2.6.8 and 6.1.1.4'
Te Te -0.5308 1.6751 'International Tables Vol C Tables 4.2.6.8 and 6.1.1.4'
Eu Eu -0.1578 3.6682 'International Tables Vol C Tables 4.2.6.8 and 6.1.1.4'
Cu Cu 0.3201 1.2651 'International Tables Vol C Tables 4.2.6.8 and 6.1.1.4'
N N 0.0061 0.0033 'International Tables Vol C Tables 4.2.6.8 and 6.1.1.4'
C C 0.0033 0.0016 'International Tables Vol C Tables 4.2.6.8 and 6.1.1.4'
H H 0.0000 0.0000 'International Tables Vol C Tables 4.2.6.8 and 6.1.1.4'

loop_
_geom_angle_atom_site_label_1
_geom_angle_atom_site_label_2
_geom_angle_atom_site_label_3
_geom_angle
_geom_angle_site_symmetry_1
_geom_angle_site_symmetry_3
_geom_angle_publ_flag
O22 Eu1 O22 85.1(3) 4_575 . ?
O22 Eu1 O23 144.2(2) 4_575 . ?
O22 Eu1 O23 82.88(19) . . ?
O22 Eu1 O23 82.88(19) 4_575 4_575 ?
O22 Eu1 O23 144.2(2) . 4_575 ?
O23 Eu1 O23 87.5(3) . 4_575 ?
O22 Eu1 O36 80.0(2) 4_575 . ?
O22 Eu1 O36 80.0(2) . . ?
O23 Eu1 O36 130.24(18) . . ?
O23 Eu1 O36 130.24(17) 4_575 . ?
O22 Eu1 O16 132.22(17) 4_575 . ?
O22 Eu1 O16 132.22(17) . . ?
O23 Eu1 O16 78.5(2) . . ?
O23 Eu1 O16 78.5(2) 4_575 . ?
O36 Eu1 O16 79.5(3) . . ?
O22 Eu1 O19 72.04(18) 4_575 . ?
O22 Eu1 O19 72.04(18) . . ?
O23 Eu1 O19 72.21(18) . . ?
O23 Eu1 O19 72.21(18) 4_575 . ?
O36 Eu1 O19 141.6(3) . . ?
O16 Eu1 O19 139.0(3) . . ?
O22 Eu1 O28 62.22(18) 4_575 4_575 ?
O22 Eu1 O28 137.42(18) . 4_575 ?
O23 Eu1 O28 139.51(19) . 4_575 ?
O23 Eu1 O28 61.98(18) 4_575 4_575 ?
O36 Eu1 O28 68.67(14) . 4_575 ?
O16 Eu1 O28 70.18(14) . 4_575 ?
O19 Eu1 O28 117.21(11) . 4_575 ?
O22 Eu1 O28 137.42(18) 4_575 . ?
O22 Eu1 O28 62.22(18) . . ?
O23 Eu1 O28 61.98(18) . . ?
O23 Eu1 O28 139.52(19) 4_575 . ?
O36 Eu1 O28 68.67(14) . . ?
O16 Eu1 O28 70.18(14) . . ?
O19 Eu1 O28 117.21(11) . . ?
O28 Eu1 O28 125.6(2) 4_575 . ?
O22 Eu1 Nb4 161.33(13) 4_575 . ?
O22 Eu1 Nb4 76.42(13) . . ?
O23 Eu1 Nb4 31.44(14) . . ?
O23 Eu1 Nb4 110.89(14) 4_575 . ?
O36 Eu1 Nb4 98.89(12) . . ?
O16 Eu1 Nb4 64.91(6) . . ?
O19 Eu1 Nb4 99.49(7) . . ?
O28 Eu1 Nb4 134.93(12) 4_575 . ?
O28 Eu1 Nb4 31.90(12) . . ?
O22 Eu1 Nb4 76.42(13) 4_575 4_575 ?
O22 Eu1 Nb4 161.34(14) . 4_575 ?
O23 Eu1 Nb4 110.89(14) . 4_575 ?
O23 Eu1 Nb4 31.45(14) 4_575 4_575 ?
O36 Eu1 Nb4 98.89(12) . 4_575 ?
O16 Eu1 Nb4 64.91(6) . 4_575 ?
O19 Eu1 Nb4 99.49(7) . 4_575 ?
O28 Eu1 Nb4 31.90(12) 4_575 4_575 ?
O28 Eu1 Nb4 134.93(12) . 4_575 ?
Nb4 Eu1 Nb4 121.93(3) . 4_575 ?
O22 Eu1 Nb1 31.40(14) 4_575 4_575 ?
O22 Eu1 Nb1 108.37(13) . 4_575 ?
O23 Eu1 Nb1 163.51(14) . 4_575 ?
O23 Eu1 Nb1 76.30(14) 4_575 4_575 ?
O36 Eu1 Nb1 65.02(8) . 4_575 ?
O16 Eu1 Nb1 101.03(11) . 4_575 ?
O19 Eu1 Nb1 99.27(8) . 4_575 ?
O28 Eu1 Nb1 32.18(12) 4_575 4_575 ?
O28 Eu1 Nb1 133.70(12) . 4_575 ?
Nb4 Eu1 Nb1 161.20(2) . 4_575 ?
Nb4 Eu1 Nb1 55.617(18) 4_575 4_575 ?
O9 Te1 O7 94.0(2) . . ?
O9 Te1 O5 94.7(2) . . ?
O7 Te1 O5 99.8(2) . . ?
O15 Te2 O18 101.5(2) . . ?
O15 Te2 O14 88.8(3) . . ?
O18 Te2 O14 89.0(3) . . ?
O15 Te2 O11 77.1(2) . . ?
O18 Te2 O11 77.1(2) . . ?
O14 Te2 O11 157.6(3) . . ?
O15 Te2 Nb5 38.61(16) . . ?
O18 Te2 Nb5 94.13(17) . . ?
O14 Te2 Nb5 126.8(2) . . ?
O11 Te2 Nb5 39.11(14) . . ?
O15 Te2 Nb9 93.24(17) . . ?
O18 Te2 Nb9 37.95(16) . . ?
O14 Te2 Nb9 126.2(3) . . ?
O11 Te2 Nb9 39.54(15) . . ?
Nb5 Te2 Nb9 66.54(2) . . ?
O8 Te3 O20 101.0(3) . . ?
O8 Te3 O10 88.1(3) . . ?
O20 Te3 O10 90.3(3) . . ?
O8 Te3 O25 75.9(2) . . ?
O20 Te3 O25 77.0(2) . . ?
O10 Te3 O25 157.1(2) . . ?
O8 Te3 Nb7 92.88(17) . . ?
O20 Te3 Nb7 38.80(17) . . ?
O10 Te3 Nb7 128.3(2) . . ?
O25 Te3 Nb7 38.75(16) . . ?
O8 Te3 Nb2 37.39(17) . . ?
O20 Te3 Nb2 92.58(18) . . ?
O10 Te3 Nb2 124.8(3) . . ?
O25 Te3 Nb2 38.86(16) . . ?
Nb7 Te3 Nb2 65.49(2) . . ?
O1 Nb1 O32 104.0(3) . . ?
O1 Nb1 O26 102.1(3) . . ?
O32 Nb1 O26 94.4(3) . . ?
O1 Nb1 O28 97.1(3) . . ?
O32 Nb1 O28 95.1(3) . . ?
O26 Nb1 O28 155.8(2) . . ?
O1 Nb1 O22 101.8(3) . . ?
O32 Nb1 O22 154.2(2) . . ?
O26 Nb1 O22 81.7(2) . . ?
O28 Nb1 O22 80.0(2) . . ?
O1 Nb1 O9 169.2(3) . . ?
O32 Nb1 O9 74.4(2) . . ?
O26 Nb1 O9 88.8(2) . . ?
O28 Nb1 O9 72.6(2) . . ?
O22 Nb1 O9 79.99(19) . . ?
O1 Nb1 Eu1 93.3(2) . . ?
O32 Nb1 Eu1 139.81(19) . . ?
O26 Nb1 Eu1 117.34(17) . . ?
O28 Nb1 Eu1 46.24(16) . . ?
O22 Nb1 Eu1 35.61(16) . . ?
O9 Nb1 Eu1 81.97(12) . . ?
O38 Nb2 O31 102.0(3) . . ?
O38 Nb2 O30 104.3(3) . . ?
O31 Nb2 O30 100.2(3) . . ?
O38 Nb2 O25 98.0(3) . . ?
O31 Nb2 O25 90.6(3) . . ?
O30 Nb2 O25 152.4(2) . . ?
O38 Nb2 O8 99.6(3) . . ?
O31 Nb2 O8 155.5(2) . . ?
O30 Nb2 O8 85.4(2) . . ?
O25 Nb2 O8 75.0(2) . . ?
O38 Nb2 O7 169.4(3) . . ?
O31 Nb2 O7 74.6(2) . . ?
O30 Nb2 O7 86.2(2) . . ?
O25 Nb2 O7 72.2(2) . . ?
O8 Nb2 O7 82.1(2) . . ?
O38 Nb2 Te3 97.6(3) . . ?
O31 Nb2 Te3 131.9(2) . . ?
O30 Nb2 Te3 116.86(18) . . ?
O25 Nb2 Te3 43.03(15) . . ?
O8 Nb2 Te3 32.32(16) . . ?
O7 Nb2 Te3 78.24(12) . . ?
O33 Nb3 O12 100.7(3) . . ?
O33 Nb3 O3 100.7(3) . . ?
O12 Nb3 O3 89.7(2) . . ?
O33 Nb3 O32 98.3(3) . . ?
O12 Nb3 O32 160.7(2) . . ?
O3 Nb3 O32 89.9(2) . . ?
O33 Nb3 O27 100.0(3) . . ?
O12 Nb3 O27 89.5(3) . . ?
O3 Nb3 O27 159.0(2) . . ?
O32 Nb3 O27 84.1(3) . . ?
O33 Nb3 O9 169.6(2) . . ?
O12 Nb3 O9 87.3(2) . . ?
O3 Nb3 O9 85.9(2) . . ?
O32 Nb3 O9 73.4(2) . . ?
O27 Nb3 O9 73.2(2) . . ?
O37 Nb4 O27 103.7(3) . . ?
O37 Nb4 O30 100.5(3) . . ?
O27 Nb4 O30 93.2(3) . . ?
O37 Nb4 O28 97.0(3) . . ?
O27 Nb4 O28 96.5(3) . . ?
O30 Nb4 O28 157.5(2) . . ?
O37 Nb4 O23 102.1(3) . . ?
O27 Nb4 O23 154.3(2) . . ?
O30 Nb4 O23 82.0(2) . . ?
O28 Nb4 O23 80.5(2) . . ?
O37 Nb4 O9 169.8(3) . . ?
O27 Nb4 O9 74.9(2) . . ?
O30 Nb4 O9 89.8(2) . . ?
O28 Nb4 O9 73.3(2) . . ?
O23 Nb4 O9 79.8(2) . . ?
O37 Nb4 Eu1 93.3(2) . . ?
O27 Nb4 Eu1 141.2(2) . . ?
O30 Nb4 Eu1 118.09(18) . . ?
O28 Nb4 Eu1 46.28(17) . . ?
O23 Nb4 Eu1 36.08(16) . . ?
O9 Nb4 Eu1 82.36(12) . . ?
O21 Nb5 O2 103.3(2) . . ?
O21 Nb5 O24 101.9(3) . . ?
O2 Nb5 O24 101.1(2) . . ?
O21 Nb5 O11 98.4(3) . . ?
O2 Nb5 O11 91.9(2) . . ?
O24 Nb5 O11 152.5(2) . . ?
O21 Nb5 O15 97.5(2) . . ?
O2 Nb5 O15 156.9(2) . . ?
O24 Nb5 O15 84.2(2) . . ?
O11 Nb5 O15 74.9(2) . . ?
O21 Nb5 O5 173.0(3) . . ?
O2 Nb5 O5 77.0(2) . . ?
O24 Nb5 O5 84.9(2) . . ?
O11 Nb5 O5 74.54(19) . . ?
O15 Nb5 O5 81.15(19) . . ?
O21 Nb5 Te2 95.0(2) . . ?
O2 Nb5 Te2 133.19(17) . . ?
O24 Nb5 Te2 116.81(16) . . ?
O11 Nb5 Te2 42.42(15) . . ?
O15 Nb5 Te2 33.07(15) . . ?
O5 Nb5 Te2 80.05(12) . . ?
O17 Nb6 O13 101.7(2) . . ?
O17 Nb6 O3 102.4(2) . . ?
O13 Nb6 O3 90.1(2) . . ?
O17 Nb6 O6 97.4(2) . . ?
O13 Nb6 O6 160.5(2) . . ?
O3 Nb6 O6 89.3(2) . . ?
O17 Nb6 O2 100.2(2) . . ?
O13 Nb6 O2 88.3(2) . . ?
O3 Nb6 O2 157.2(2) . . ?
O6 Nb6 O2 84.7(2) . . ?
O17 Nb6 O5 168.9(2) . . ?
O13 Nb6 O5 86.42(19) . . ?
O3 Nb6 O5 85.0(2) . . ?
O6 Nb6 O5 74.15(19) . . ?
O2 Nb6 O5 72.21(19) . . ?
O35 Nb7 O4 104.1(3) . . ?
O35 Nb7 O24 101.5(3) . . ?
O4 Nb7 O24 97.9(2) . . ?
O35 Nb7 O25 100.4(3) . . ?
O4 Nb7 O25 93.9(2) . . ?
O24 Nb7 O25 151.6(2) . . ?
O35 Nb7 O20 98.4(2) . . ?
O4 Nb7 O20 156.6(2) . . ?
O24 Nb7 O20 83.3(2) . . ?
O25 Nb7 O20 75.9(2) . . ?
O35 Nb7 O7 174.6(3) . . ?
O4 Nb7 O7 76.0(2) . . ?
O24 Nb7 O7 83.8(2) . . ?
O25 Nb7 O7 74.2(2) . . ?
O20 Nb7 O7 81.0(2) . . ?
O35 Nb7 Te3 96.9(2) . . ?
O4 Nb7 Te3 135.56(18) . . ?
O24 Nb7 Te3 115.80(16) . . ?
O25 Nb7 Te3 43.37(15) . . ?
O20 Nb7 Te3 33.06(15) . . ?
O7 Nb7 Te3 79.66(12) . . ?
O29 Nb8 O12 103.1(3) . . ?
O29 Nb8 O13 100.8(2) . . ?
O12 Nb8 O13 90.8(2) . . ?
O29 Nb8 O31 99.5(2) . . ?
O12 Nb8 O31 91.1(3) . . ?
O13 Nb8 O31 158.7(2) . . ?
O29 Nb8 O4 99.7(3) . . ?
O12 Nb8 O4 157.2(2) . . ?
O13 Nb8 O4 85.6(2) . . ?
O31 Nb8 O4 84.4(2) . . ?
O29 Nb8 O7 168.4(2) . . ?
O12 Nb8 O7 86.1(2) . . ?
O13 Nb8 O7 85.92(19) . . ?
O31 Nb8 O7 73.0(2) . . ?
O4 Nb8 O7 71.19(19) . . ?
O34 Nb9 O6 102.8(3) . . ?
O34 Nb9 O26 102.8(3) . . ?
O6 Nb9 O26 99.4(3) . . ?
O34 Nb9 O11 102.6(3) . . ?
O6 Nb9 O11 91.4(2) . . ?
O26 Nb9 O11 149.3(2) . . ?
O34 Nb9 O18 99.4(3) . . ?
O6 Nb9 O18 155.9(2) . . ?
O26 Nb9 O18 84.3(2) . . ?
O11 Nb9 O18 74.8(2) . . ?
O34 Nb9 O5 172.4(3) . . ?
O6 Nb9 O5 74.42(19) . . ?
O26 Nb9 O5 84.7(2) . . ?
O11 Nb9 O5 70.61(18) . . ?
O18 Nb9 O5 82.33(19) . . ?
O34 Nb9 Te2 99.8(3) . . ?
O6 Nb9 Te2 132.02(18) . . ?
O26 Nb9 Te2 115.93(17) . . ?
O11 Nb9 Te2 42.24(15) . . ?
O18 Nb9 Te2 32.90(16) . . ?
O5 Nb9 Te2 77.61(12) . . ?
N3 Cu1 N2 178.7(4) . . ?
N3 Cu1 N4 84.2(4) . . ?
N2 Cu1 N4 97.1(4) . . ?
N3 Cu1 N1 95.5(5) . . ?
N2 Cu1 N1 83.2(5) . . ?
N4 Cu1 N1 176.8(4) . . ?
N7 Cu2 N5 85.2(4) . . ?
N7 Cu2 N8 96.4(3) . . ?
N5 Cu2 N8 178.0(4) . . ?
N7 Cu2 N6 177.9(4) . . ?
N5 Cu2 N6 94.9(4) . . ?
N8 Cu2 N6 83.4(4) . . ?
N7 Cu2 O1W 91.1(3) . . ?
N5 Cu2 O1W 92.7(3) . . ?
N8 Cu2 O1W 88.6(3) . . ?
N6 Cu2 O1W 91.0(3) . . ?
N10 Cu3 N10 180.0 . 3_766 ?
N10 Cu3 N9 83.9(3) . 3_766 ?
N10 Cu3 N9 96.1(3) 3_766 3_766 ?
N10 Cu3 N9 96.1(3) . . ?
N10 Cu3 N9 83.9(3) 3_766 . ?
N9 Cu3 N9 180.0 3_766 . ?
Nb5 O2 Nb6 118.7(3) . . ?
Nb3 O3 Nb6 148.3(3) . . ?
Nb7 O4 Nb8 121.0(3) . . ?
Te1 O5 Nb5 116.3(2) . . ?
Te1 O5 Nb6 132.5(2) . . ?
Nb5 O5 Nb6 92.00(18) . . ?
Te1 O5 Nb9 122.4(2) . . ?
Nb5 O5 Nb9 95.27(17) . . ?
Nb6 O5 Nb9 89.22(16) . . ?
Nb9 O6 Nb6 121.9(3) . . ?
Te1 O7 Nb7 116.5(2) . . ?
Te1 O7 Nb8 131.9(3) . . ?
Nb7 O7 Nb8 91.81(18) . . ?
Te1 O7 Nb2 123.7(2) . . ?
Nb7 O7 Nb2 94.34(18) . . ?
Nb8 O7 Nb2 89.03(16) . . ?
Te3 O8 Nb2 110.3(3) . . ?
Te1 O9 Nb3 135.8(3) . . ?
Te1 O9 Nb4 117.4(2) . . ?
Nb3 O9 Nb4 92.14(18) . . ?
Te1 O9 Nb1 116.7(2) . . ?
Nb3 O9 Nb1 92.15(18) . . ?
Nb4 O9 Nb1 92.44(19) . . ?
Te3 O10 Te3 120.3(4) . 4_575 ?
Nb5 O11 Nb9 117.9(2) . . ?
Nb5 O11 Te2 98.5(2) . . ?
Nb9 O11 Te2 98.2(2) . . ?
Nb3 O12 Nb8 146.9(3) . . ?
Nb6 O13 Nb8 147.8(3) . . ?
Te2 O14 Te2 119.5(4) 4_575 . ?
Te2 O15 Nb5 108.3(3) . . ?
Te2 O18 Nb9 109.2(3) . . ?
Te3 O20 Nb7 108.1(3) . . ?
Nb1 O22 Eu1 113.0(3) . . ?
Nb4 O23 Eu1 112.5(3) . . ?
Nb5 O24 Nb7 168.3(3) . . ?
Nb7 O25 Nb2 117.5(3) . . ?
Nb7 O25 Te3 97.9(2) . . ?
Nb2 O25 Te3 98.1(2) . . ?
Nb9 O26 Nb1 157.7(3) . . ?
Nb4 O27 Nb3 119.7(3) . . ?
Nb4 O28 Nb1 118.9(3) . . ?
Nb4 O28 Eu1 101.8(2) . . ?
Nb1 O28 Eu1 101.6(2) . . ?
Nb2 O30 Nb4 154.3(3) . . ?
Nb2 O31 Nb8 122.8(3) . . ?
Nb1 O32 Nb3 119.9(3) . . ?
C1 N1 Cu1 109.2(8) . . ?
C1 N1 H1A 109.8 . . ?
Cu1 N1 H1A 109.8 . . ?
C1 N1 H1B 109.8 . . ?
Cu1 N1 H1B 109.8 . . ?
H1A N1 H1B 108.3 . . ?
C2 N2 Cu1 111.3(9) . . ?
C2 N2 H2A 109.4 . . ?
Cu1 N2 H2A 109.4 . . ?
C2 N2 H2B 109.4 . . ?
Cu1 N2 H2B 109.4 . . ?
H2A N2 H2B 108.0 . . ?
C3 N3 Cu1 111.3(8) . . ?
C3 N3 H3A 109.4 . . ?
Cu1 N3 H3A 109.4 . . ?
C3 N3 H3B 109.4 . . ?
Cu1 N3 H3B 109.4 . . ?
H3A N3 H3B 108.0 . . ?
C4 N4 Cu1 108.4(7) . . ?
C4 N4 H4A 110.0 . . ?
Cu1 N4 H4A 110.0 . . ?
C4 N4 H4B 110.0 . . ?
Cu1 N4 H4B 110.0 . . ?
H4A N4 H4B 108.4 . . ?
C5 N5 Cu2 106.6(7) . . ?
C5 N5 H5A 110.4 . . ?
Cu2 N5 H5A 110.4 . . ?
C5 N5 H5B 110.4 . . ?
Cu2 N5 H5B 110.4 . . ?
H5A N5 H5B 108.6 . . ?
C6 N6 Cu2 106.6(7) . . ?
C6 N6 H6A 110.4 . . ?
Cu2 N6 H6A 110.4 . . ?
C6 N6 H6B 110.4 . . ?
Cu2 N6 H6B 110.4 . . ?
H6A N6 H6B 108.6 . . ?
C7 N7 Cu2 110.1(7) . . ?
C7 N7 H7A 109.6 . . ?
Cu2 N7 H7A 109.6 . . ?
C7 N7 H7B 109.6 . . ?
Cu2 N7 H7B 109.6 . . ?
H7A N7 H7B 108.1 . . ?
C8 N8 Cu2 110.8(8) . . ?
C8 N8 H8A 109.5 . . ?
Cu2 N8 H8A 109.5 . . ?
C8 N8 H8B 109.5 . . ?
Cu2 N8 H8B 109.5 . . ?
H8A N8 H8B 108.1 . . ?
C9 N9 Cu3 109.2(5) . . ?
C9 N9 H9A 109.8 . . ?
Cu3 N9 H9A 109.8 . . ?
C9 N9 H9B 109.8 . . ?
Cu3 N9 H9B 109.8 . . ?
H9A N9 H9B 108.3 . . ?
C10 N10 Cu3 109.3(5) 3_766 . ?
C10 N10 H10A 109.8 3_766 . ?
Cu3 N10 H10A 109.8 . . ?
C10 N10 H10B 109.8 3_766 . ?
Cu3 N10 H10B 109.8 . . ?
H10A N10 H10B 108.3 . . ?
C2 C1 N1 119.5(13) . . ?
C2 C1 H1C 107.5 . . ?
N1 C1 H1C 107.5 . . ?
C2 C1 H1D 107.5 . . ?
N1 C1 H1D 107.5 . . ?
H1C C1 H1D 107.0 . . ?
C1 C2 N2 113.8(13) . . ?
C1 C2 H2C 108.8 . . ?
N2 C2 H2C 108.8 . . ?
C1 C2 H2D 108.8 . . ?
N2 C2 H2D 108.8 . . ?
H2C C2 H2D 107.7 . . ?
N3 C3 C4 106.0(13) . . ?
N3 C3 H3C 110.5 . . ?
C4 C3 H3C 110.5 . . ?
N3 C3 H3D 110.5 . . ?
C4 C3 H3D 110.5 . . ?
H3C C3 H3D 108.7 . . ?
N4 C4 C3 113.5(10) . . ?
N4 C4 H4C 108.9 . . ?
C3 C4 H4C 108.9 . . ?
N4 C4 H4D 108.9 . . ?
C3 C4 H4D 108.9 . . ?
H4C C4 H4D 107.7 . . ?
C7 C5 N5 108.5(12) . . ?
C7 C5 H5C 110.0 . . ?
N5 C5 H5C 110.0 . . ?
C7 C5 H5D 110.0 . . ?
N5 C5 H5D 110.0 . . ?
H5C C5 H5D 108.4 . . ?
C8 C6 N6 106.4(12) . . ?
C8 C6 H6C 110.4 . . ?
N6 C6 H6C 110.4 . . ?
C8 C6 H6D 110.4 . . ?
N6 C6 H6D 110.4 . . ?
H6C C6 H6D 108.6 . . ?
C5 C7 N7 110.5(11) . . ?
C5 C7 H7C 109.6 . . ?
N7 C7 H7C 109.6 . . ?
C5 C7 H7D 109.6 . . ?
N7 C7 H7D 109.6 . . ?
H7C C7 H7D 108.1 . . ?
N8 C8 C6 108.7(11) . . ?
N8 C8 H8C 109.9 . . ?
C6 C8 H8C 109.9 . . ?
N8 C8 H8D 109.9 . . ?
C6 C8 H8D 109.9 . . ?
H8C C8 H8D 108.3 . . ?
N9 C9 C10 107.1(8) . . ?
N9 C9 H9C 110.3 . . ?
C10 C9 H9C 110.3 . . ?
N9 C9 H9D 110.3 . . ?
C10 C9 H9D 110.3 . . ?
H9C C9 H9D 108.5 . . ?
N10 C10 C9 106.9(9) 3_766 . ?
N10 C10 H10C 110.3 3_766 . ?
C9 C10 H10C 110.3 . . ?
N10 C10 H10D 110.3 3_766 . ?
C9 C10 H10D 110.3 . . ?
H10C C10 H10D 108.6 . . ?

loop_
_geom_bond_atom_site_label_1
_geom_bond_atom_site_label_2
_geom_bond_distance
_geom_bond_site_symmetry_2
_geom_bond_publ_flag
Eu1 O22 2.344(5) 4_575 ?
Eu1 O22 2.344(5) . ?
Eu1 O23 2.358(6) . ?
Eu1 O23 2.358(6) 4_575 ?
Eu1 O36 2.528(9) . ?
Eu1 O16 2.533(9) . ?
Eu1 O19 2.622(7) . ?
Eu1 O28 2.732(6) 4_575 ?
Eu1 O28 2.732(6) . ?
Eu1 Nb4 3.6997(8) . ?
Eu1 Nb4 3.6998(8) 4_575 ?
Eu1 Nb1 3.7053(8) 4_575 ?
Te1 O9 1.873(5) . ?
Te1 O7 1.890(5) . ?
Te1 O5 1.895(5) . ?
Te2 O15 1.867(5) . ?
Te2 O18 1.875(6) . ?
Te2 O14 1.988(4) . ?
Te2 O11 2.215(5) . ?
Te2 Nb5 3.2479(9) . ?
Te2 Nb9 3.2613(9) . ?
Te3 O8 1.870(6) . ?
Te3 O20 1.872(6) . ?
Te3 O10 1.997(4) . ?
Te3 O25 2.261(5) . ?
Te3 Nb7 3.2611(9) . ?
Te3 Nb2 3.2800(10) . ?
Nb1 O1 1.769(6) . ?
Nb1 O32 1.915(6) . ?
Nb1 O26 1.971(6) . ?
Nb1 O28 2.014(6) . ?
Nb1 O22 2.097(5) . ?
Nb1 O9 2.403(5) . ?
Nb2 O38 1.766(6) . ?
Nb2 O31 1.895(6) . ?
Nb2 O30 1.907(6) . ?
Nb2 O25 2.079(7) . ?
Nb2 O8 2.124(6) . ?
Nb2 O7 2.451(5) . ?
Nb3 O33 1.792(6) . ?
Nb3 O12 1.933(6) . ?
Nb3 O3 1.935(6) . ?
Nb3 O32 2.041(6) . ?
Nb3 O27 2.041(6) . ?
Nb3 O9 2.353(5) . ?
Nb4 O37 1.786(6) . ?
Nb4 O27 1.900(6) . ?
Nb4 O30 1.980(6) . ?
Nb4 O28 1.998(6) . ?
Nb4 O23 2.089(5) . ?
Nb4 O9 2.382(5) . ?
Nb5 O21 1.774(6) . ?
Nb5 O2 1.894(5) . ?
Nb5 O24 1.921(6) . ?
Nb5 O11 2.071(6) . ?
Nb5 O15 2.135(5) . ?
Nb5 O5 2.333(5) . ?
Nb6 O17 1.775(5) . ?
Nb6 O13 1.920(5) . ?
Nb6 O3 1.941(5) . ?
Nb6 O6 2.044(5) . ?
Nb6 O2 2.070(5) . ?
Nb6 O5 2.408(5) . ?
Nb7 O35 1.763(6) . ?
Nb7 O4 1.885(5) . ?
Nb7 O24 1.935(6) . ?
Nb7 O25 2.061(6) . ?
Nb7 O20 2.150(6) . ?
Nb7 O7 2.373(5) . ?
Nb8 O29 1.767(5) . ?
Nb8 O12 1.934(6) . ?
Nb8 O13 1.949(5) . ?
Nb8 O31 2.010(6) . ?
Nb8 O4 2.085(6) . ?
Nb8 O7 2.440(5) . ?
Nb9 O34 1.767(6) . ?
Nb9 O6 1.896(5) . ?
Nb9 O26 1.897(6) . ?
Nb9 O11 2.098(6) . ?
Nb9 O18 2.123(5) . ?
Nb9 O5 2.497(5) . ?
Cu1 N3 1.980(11) . ?
Cu1 N2 1.997(10) . ?
Cu1 N4 2.020(8) . ?
Cu1 N1 2.035(10) . ?
Cu2 N7 2.006(8) . ?
Cu2 N5 2.017(10) . ?
Cu2 N8 2.018(9) . ?
Cu2 N6 2.043(9) . ?
Cu2 O1W 2.263(7) . ?
Cu3 N10 2.015(7) . ?
Cu3 N10 2.015(7) 3_766 ?
Cu3 N9 2.033(7) 3_766 ?
Cu3 N9 2.033(7) . ?
N1 C1 1.456(9) . ?
N1 H1A 0.8900 . ?
N1 H1B 0.8900 . ?
N2 C2 1.482(15) . ?
N2 H2A 0.8900 . ?
N2 H2B 0.8900 . ?
N3 C3 1.468(17) . ?
N3 H3A 0.8900 . ?
N3 H3B 0.8900 . ?
N4 C4 1.442(17) . ?
N4 H4A 0.8900 . ?
N4 H4B 0.8900 . ?
N5 C5 1.552(19) . ?
N5 H5A 0.8900 . ?
N5 H5B 0.8900 . ?
N6 C6 1.518(18) . ?
N6 H6A 0.8900 . ?
N6 H6B 0.8900 . ?
N7 C7 1.464(14) . ?
N7 H7A 0.8900 . ?
N7 H7B 0.8900 . ?
N8 C8 1.450(15) . ?
N8 H8A 0.8900 . ?
N8 H8B 0.8900 . ?
N9 C9 1.485(11) . ?
N9 H9A 0.8900 . ?
N9 H9B 0.8900 . ?
N10 C10 1.479(12) 3_766 ?
N10 H10A 0.8900 . ?
N10 H10B 0.8900 . ?
C1 C2 1.34(2) . ?
C1 H1C 0.9700 . ?
C1 H1D 0.9700 . ?
C2 H2C 0.9700 . ?
C2 H2D 0.9700 . ?
C3 C4 1.49(2) . ?
C3 H3C 0.9700 . ?
C3 H3D 0.9700 . ?
C4 H4C 0.9700 . ?
C4 H4D 0.9700 . ?
C5 C7 1.452(17) . ?
C5 H5C 0.9700 . ?
C5 H5D 0.9700 . ?
C6 C8 1.490(17) . ?
C6 H6C 0.9700 . ?
C6 H6D 0.9700 . ?
C7 H7C 0.9700 . ?
C7 H7D 0.9700 . ?
C8 H8C 0.9700 . ?
C8 H8D 0.9700 . ?
C9 C10 1.528(14) . ?
C9 H9C 0.9700 . ?
C9 H9D 0.9700 . ?
C10 H10C 0.9700 . ?
C10 H10D 0.9700 . ?

loop_
_geom_hbond_atom_site_label_D
_geom_hbond_atom_site_label_H
_geom_hbond_atom_site_label_A
_geom_hbond_distance_DH
_geom_hbond_distance_HA
_geom_hbond_distance_DA
_geom_hbond_angle_DHA
_geom_hbond_site_symmetry_A
_geom_hbond_publ_flag
N1 H1A O12 0.89 2.47 3.211(12) 140.5 . yes
N1 H1A O33 0.89 2.63 3.308(13) 133.7 . yes
N2 H2A O21 0.89 1.98 2.863(11) 172.1 1_455 yes
N2 H2B O30 0.89 2.33 3.184(10) 160.9 . yes
N3 H3A O7W 0.89 2.26 3.140(12) 171.7 . yes
N3 H3B O33 0.89 2.12 2.956(11) 156.2 . yes
N4 H4A O37 0.89 2.16 3.005(11) 157.5 . yes
N4 H4B O11 0.89 2.27 3.071(9) 149.6 1_455 yes
N5 H5B O31 0.89 2.09 2.956(11) 164.7 3_765 yes
N6 H6A O25 0.89 2.24 3.088(10) 158.5 3_765 yes
N7 H7A O4 0.89 2.19 3.074(10) 173.0 . yes
N7 H7A O13 0.89 2.50 2.944(10) 111.4 . yes
N7 H7B O2 0.89 2.26 3.073(9) 151.7 . yes
N8 H8A O17 0.89 2.16 3.028(10) 163.7 . yes
N8 H8B O29 0.89 2.34 3.199(11) 163.7 . yes
N9 H9A O33 0.89 2.23 3.081(10) 160.2 . yes
N9 H9B O17 0.89 2.14 3.022(9) 168.7 . yes
N10 H10A O6 0.89 2.31 3.155(9) 159.0 . yes
N10 H10B O32 0.89 2.23 3.106(10) 169.7 . yes

loop_
_platon_squeeze_void_nr
_platon_squeeze_void_average_x
_platon_squeeze_void_average_y
_platon_squeeze_void_average_z
_platon_squeeze_void_volume
_platon_squeeze_void_count_electrons
1 -0.067 0.250 0.244 2109.1 197.5
2 0.006 0.750 0.755 2107.1 197.9
